data_4072068
loop_
_publ_author_name
'Wang, Qifeng'
'Zhang, Wen-Xiong'
'Xi, Zhenfeng'

_publ_section_title
;
 Pyranylidene Carbene Complexes from 1-Lithio 1,3-Dienes and M(CO)6(M =
 Cr, Mo, W): Novel Synthesis and Demetalation Reaction
;
_journal_issue 15
_journal_name_full Organometallics
_journal_page_first 3627
_journal_paper_doi 10.1021/om800565r
_journal_volume 27
_journal_year 2008
_chemical_formula_moiety 'C22 H28 O6 W'
_chemical_formula_sum 'C22 H28 O6 W'
_chemical_formula_weight 572.29
_chemical_name_systematic
; 
 ? 
;
_space_group_IT_number 14
_symmetry_cell_setting monoclinic
_symmetry_space_group_name_Hall '-P 2yn'
_symmetry_space_group_name_H-M 'P 1 21/n 1'
_atom_sites_solution_hydrogens geom
_atom_sites_solution_primary direct
_atom_sites_solution_secondary difmap
_audit_creation_method SHELXL-97
_cell_angle_alpha 90.00
_cell_angle_beta 94.04(3)
_cell_angle_gamma 90.00
_cell_formula_units_Z 4
_cell_length_a 9.816(2)
_cell_length_b 21.264(4)
_cell_length_c 11.675(2)
_cell_measurement_reflns_used 22882
_cell_measurement_temperature 296(2)
_cell_measurement_theta_max 27.48
_cell_measurement_theta_min 2.29
_cell_volume 2430.8(8)
_computing_cell_refinement 'Rapid Auto(Rigaku 2001)'
_computing_data_collection 'Rapid Auto(Rigaku 2001)'
_computing_data_reduction 'Rapid Auto(Rigaku 2001)'
_computing_molecular_graphics 'XP in Siemens SHELXTL (Sheldrick, 1994)'
_computing_publication_material 'SHELX97 (Sheldrick, 1997)'
_computing_structure_refinement 'SHELXL-97 (Sheldrick, 1997)'
_computing_structure_solution 'SHELXS-97 (Sheldrick, 1990)'
_diffrn_ambient_temperature 296(2)
_diffrn_measured_fraction_theta_full 0.999
_diffrn_measured_fraction_theta_max 0.999
_diffrn_measurement_device_type 'Rigaku raxis Rapid IP Area Detector'
_diffrn_measurement_method '\w scans at fixed \c = 45\%'
_diffrn_radiation_monochromator graphite
_diffrn_radiation_source 'rotating anode'
_diffrn_radiation_type MoK\a
_diffrn_radiation_wavelength 0.71073
_diffrn_reflns_av_R_equivalents 0.0290
_diffrn_reflns_av_sigmaI/netI 0.0478
_diffrn_reflns_limit_h_max 12
_diffrn_reflns_limit_h_min -12
_diffrn_reflns_limit_k_max 27
_diffrn_reflns_limit_k_min -27
_diffrn_reflns_limit_l_max 15
_diffrn_reflns_limit_l_min -15
_diffrn_reflns_number 10039
_diffrn_reflns_theta_full 27.48
_diffrn_reflns_theta_max 27.48
_diffrn_reflns_theta_min 2.29
_exptl_absorpt_coefficient_mu 4.783
_exptl_absorpt_correction_T_max 0.4333
_exptl_absorpt_correction_T_min 0.3810
_exptl_absorpt_correction_type multi-scan
_exptl_absorpt_process_details 'ABSCOR by T.Higashi    8 March, 1995'
_exptl_crystal_colour orange
_exptl_crystal_density_diffrn 1.564
_exptl_crystal_density_method 'not measured'
_exptl_crystal_description block
_exptl_crystal_F_000 1128
_exptl_crystal_size_max 0.25
_exptl_crystal_size_mid 0.23
_exptl_crystal_size_min 0.21
_refine_diff_density_max 0.962
_refine_diff_density_min -1.528
_refine_diff_density_rms 0.102
_refine_ls_extinction_method none
_refine_ls_goodness_of_fit_ref 0.991
_refine_ls_hydrogen_treatment constr
_refine_ls_matrix_type full
_refine_ls_number_parameters 262
_refine_ls_number_reflns 5573
_refine_ls_number_restraints 0
_refine_ls_restrained_S_all 0.991
_refine_ls_R_factor_all 0.0709
_refine_ls_R_factor_gt 0.0444
_refine_ls_shift/su_max 0.002
_refine_ls_shift/su_mean 0.000
_refine_ls_structure_factor_coef Fsqd
_refine_ls_weighting_details 'calc w=1/[\s^2^(Fo^2^)+(0.0600P)^2^+0.0000P] where P=(Fo^2^+2Fc^2^)/3'
_refine_ls_weighting_scheme calc
_refine_ls_wR_factor_gt 0.0929
_refine_ls_wR_factor_ref 0.1026
_reflns_number_gt 4398
_reflns_number_total 5573
_reflns_threshold_expression >2sigma(I)
_cod_data_source_file om800565r-file005.cif
_cod_data_source_block 2f-W
_cod_original_sg_symbol_H-M P2(1)/n
_cod_database_code 4072068

loop_
_symmetry_equiv_pos_as_xyz
'x, y, z'
'-x+1/2, y+1/2, -z+1/2'
'-x, -y, -z'
'x-1/2, -y-1/2, z-1/2'

loop_
_atom_site_label
_atom_site_type_symbol
_atom_site_fract_x
_atom_site_fract_y
_atom_site_fract_z
_atom_site_U_iso_or_equiv
_atom_site_adp_type
_atom_site_occupancy
_atom_site_symmetry_multiplicity
_atom_site_calc_flag
_atom_site_refinement_flags
W1 W -0.08073(2) 1.073062(9) 0.724344(19) 0.04587(9) Uani 1 1 d .
O1 O -0.0323(4) 0.93816(15) 0.7862(4) 0.0497(9) Uani 1 1 d .
O2 O -0.3212(6) 0.9879(3) 0.6169(5) 0.1005(19) Uani 1 1 d .
O3 O -0.1739(7) 1.0417(3) 0.9729(5) 0.103(2) Uani 1 1 d .
O4 O -0.2822(6) 1.1878(2) 0.7035(6) 0.109(2) Uani 1 1 d .
O5 O 0.1281(6) 1.1765(3) 0.8203(5) 0.0994(18) Uani 1 1 d .
O6 O 0.0224(6) 1.0942(3) 0.4763(4) 0.0854(15) Uani 1 1 d .
C1 C -0.3294(7) 0.8232(4) 0.9276(8) 0.091(2) Uani 1 1 d .
H1A H -0.4079 0.8467 0.9472 0.137 Uiso 1 1 calc R
H1B H -0.2907 0.8016 0.9943 0.137 Uiso 1 1 calc R
H1C H -0.3561 0.7932 0.8689 0.137 Uiso 1 1 calc R
C2 C -0.2237(8) 0.8680(4) 0.8835(9) 0.105(3) Uani 1 1 d .
H2A H -0.2651 0.8902 0.8173 0.126 Uiso 1 1 calc R
H2B H -0.2003 0.8989 0.9426 0.126 Uiso 1 1 calc R
C3 C -0.1022(7) 0.8393(3) 0.8519(8) 0.091(3) Uani 1 1 d .
H3A H -0.1273 0.8091 0.7917 0.110 Uiso 1 1 calc R
H3B H -0.0648 0.8155 0.9177 0.110 Uiso 1 1 calc R
C4 C 0.3272(8) 0.7337(4) 0.9819(8) 0.098(3) Uani 1 1 d .
H4A H 0.3649 0.7351 1.0600 0.147 Uiso 1 1 calc R
H4B H 0.3993 0.7273 0.9317 0.147 Uiso 1 1 calc R
H4C H 0.2630 0.6997 0.9730 0.147 Uiso 1 1 calc R
C5 C 0.2547(7) 0.7956(3) 0.9520(6) 0.075(2) Uani 1 1 d .
H5A H 0.3195 0.8299 0.9624 0.090 Uiso 1 1 calc R
H5B H 0.1834 0.8023 1.0042 0.090 Uiso 1 1 calc R
C6 C 0.1917(7) 0.7964(3) 0.8287(6) 0.0638(17) Uani 1 1 d .
H6A H 0.2594 0.7832 0.7771 0.077 Uiso 1 1 calc R
H6B H 0.1162 0.7669 0.8214 0.077 Uiso 1 1 calc R
C7 C 0.4985(8) 0.8356(4) 0.5691(7) 0.096(3) Uani 1 1 d .
H7A H 0.4905 0.8192 0.4924 0.144 Uiso 1 1 calc R
H7B H 0.5264 0.8027 0.6218 0.144 Uiso 1 1 calc R
H7C H 0.5653 0.8687 0.5741 0.144 Uiso 1 1 calc R
C8 C 0.3622(7) 0.8614(3) 0.5993(6) 0.0707(18) Uani 1 1 d .
H8A H 0.2946 0.8281 0.5925 0.085 Uiso 1 1 calc R
H8B H 0.3337 0.8942 0.5450 0.085 Uiso 1 1 calc R
C9 C 0.3682(6) 0.8882(3) 0.7210(5) 0.0574(15) Uani 1 1 d .
H9A H 0.4037 0.8566 0.7750 0.069 Uiso 1 1 calc R
H9B H 0.4295 0.9240 0.7262 0.069 Uiso 1 1 calc R
C10 C 0.4537(10) 1.1003(5) 0.7758(10) 0.130(4) Uani 1 1 d .
H10A H 0.5052 1.1156 0.8430 0.195 Uiso 1 1 calc R
H10B H 0.3985 1.1337 0.7422 0.195 Uiso 1 1 calc R
H10C H 0.5151 1.0856 0.7212 0.195 Uiso 1 1 calc R
C11 C 0.3619(7) 1.0465(4) 0.8089(7) 0.078(2) Uani 1 1 d .
H11A H 0.3005 1.0611 0.8648 0.093 Uiso 1 1 calc R
H11B H 0.4174 1.0129 0.8439 0.093 Uiso 1 1 calc R
C12 C 0.2790(6) 1.0213(3) 0.7032(5) 0.0534(14) Uani 1 1 d .
H12A H 0.2273 1.0555 0.6661 0.064 Uiso 1 1 calc R
H12B H 0.3406 1.0049 0.6490 0.064 Uiso 1 1 calc R
C13 C 0.0104(6) 0.8788(3) 0.8113(5) 0.0539(14) Uani 1 1 d .
C14 C 0.1407(6) 0.8615(3) 0.7952(5) 0.0488(13) Uani 1 1 d .
C15 C 0.2284(6) 0.9084(3) 0.7519(5) 0.0464(12) Uani 1 1 d .
C16 C 0.1823(5) 0.9700(2) 0.7349(4) 0.0437(12) Uani 1 1 d .
C17 C 0.0457(6) 0.9862(2) 0.7510(4) 0.0419(12) Uani 1 1 d .
C18 C -0.2340(7) 1.0166(3) 0.6546(6) 0.0626(16) Uani 1 1 d .
C19 C -0.1399(8) 1.0534(3) 0.8845(6) 0.0641(17) Uani 1 1 d .
C20 C -0.2072(7) 1.1465(3) 0.7084(6) 0.0685(18) Uani 1 1 d .
C21 C 0.0578(7) 1.1369(3) 0.7892(5) 0.0620(17) Uani 1 1 d .
C22 C -0.0159(7) 1.0864(3) 0.5647(5) 0.0547(14) Uani 1 1 d .

loop_
_atom_site_aniso_label
_atom_site_aniso_U_11
_atom_site_aniso_U_22
_atom_site_aniso_U_33
_atom_site_aniso_U_23
_atom_site_aniso_U_13
_atom_site_aniso_U_12
W1 0.05477(14) 0.03390(13) 0.04910(14) 0.00001(10) 0.00483(9) 0.00385(11)
O1 0.051(2) 0.0288(19) 0.070(3) 0.0014(16) 0.0103(19) 0.0003(16)
O2 0.088(4) 0.087(4) 0.123(5) -0.005(3) -0.015(3) -0.031(3)
O3 0.164(6) 0.087(4) 0.063(3) 0.000(3) 0.042(4) 0.001(4)
O4 0.111(4) 0.058(3) 0.159(6) 0.015(3) 0.021(4) 0.038(3)
O5 0.119(4) 0.077(4) 0.098(4) -0.015(3) -0.013(3) -0.035(4)
O6 0.111(4) 0.093(4) 0.054(3) -0.004(3) 0.011(3) -0.023(3)
C1 0.060(4) 0.099(6) 0.116(7) 0.021(5) 0.018(4) -0.015(4)
C2 0.080(5) 0.091(6) 0.149(9) 0.025(6) 0.033(5) -0.016(5)
C3 0.072(4) 0.040(4) 0.168(9) 0.022(4) 0.046(5) 0.000(3)
C4 0.100(6) 0.084(6) 0.112(6) 0.043(5) 0.019(5) 0.031(5)
C5 0.080(5) 0.071(5) 0.076(5) 0.020(4) 0.017(4) 0.022(4)
C6 0.069(4) 0.041(3) 0.082(5) 0.001(3) 0.011(3) 0.010(3)
C7 0.084(5) 0.100(6) 0.108(7) -0.024(5) 0.035(5) 0.022(5)
C8 0.072(4) 0.072(4) 0.070(4) -0.006(4) 0.019(3) 0.020(4)
C9 0.051(3) 0.060(4) 0.062(4) 0.006(3) 0.008(3) 0.010(3)
C10 0.091(6) 0.126(8) 0.175(11) -0.035(8) 0.032(7) -0.045(6)
C11 0.063(4) 0.067(4) 0.104(6) -0.009(4) 0.010(4) -0.010(4)
C12 0.056(3) 0.049(3) 0.056(4) 0.007(3) 0.011(3) -0.003(3)
C13 0.057(3) 0.042(3) 0.064(4) -0.001(3) 0.012(3) 0.003(3)
C14 0.053(3) 0.043(3) 0.050(3) -0.001(2) 0.005(2) 0.012(3)
C15 0.046(3) 0.050(3) 0.043(3) -0.002(2) 0.003(2) 0.007(2)
C16 0.047(3) 0.043(3) 0.041(3) -0.004(2) 0.003(2) 0.001(2)
C17 0.055(3) 0.037(3) 0.034(3) -0.004(2) 0.003(2) 0.000(2)
C18 0.065(4) 0.056(4) 0.066(4) 0.010(3) -0.003(3) 0.001(3)
C19 0.090(5) 0.042(3) 0.061(4) -0.005(3) 0.012(4) 0.007(3)
C20 0.077(5) 0.044(4) 0.085(5) 0.002(3) 0.013(4) 0.008(3)
C21 0.087(5) 0.049(4) 0.050(4) -0.002(3) 0.008(3) -0.003(3)
C22 0.072(4) 0.044(3) 0.048(3) 0.001(2) -0.003(3) -0.006(3)

loop_
_atom_type_symbol
_atom_type_description
_atom_type_scat_dispersion_real
_atom_type_scat_dispersion_imag
_atom_type_scat_source
C C 0.0033 0.0016 'International Tables Vol C Tables 4.2.6.8 and 6.1.1.4'
H H 0.0000 0.0000 'International Tables Vol C Tables 4.2.6.8 and 6.1.1.4'
O O 0.0106 0.0060 'International Tables Vol C Tables 4.2.6.8 and 6.1.1.4'
W W -0.8490 6.8722 'International Tables Vol C Tables 4.2.6.8 and 6.1.1.4'

loop_
_geom_angle_atom_site_label_1
_geom_angle_atom_site_label_2
_geom_angle_atom_site_label_3
_geom_angle
C20 W1 C21 84.7(3)
C20 W1 C22 92.2(3)
C21 W1 C22 90.2(2)
C20 W1 C19 91.8(3)
C21 W1 C19 91.2(3)
C22 W1 C19 175.9(2)
C20 W1 C18 89.2(3)
C21 W1 C18 173.9(3)
C22 W1 C18 89.2(3)
C19 W1 C18 89.7(3)
C20 W1 C17 174.6(2)
C21 W1 C17 98.6(2)
C22 W1 C17 92.1(2)
C19 W1 C17 83.9(2)
C18 W1 C17 87.5(2)
C13 O1 C17 126.4(4)
C2 C1 H1A 109.5
C2 C1 H1B 109.5
H1A C1 H1B 109.5
C2 C1 H1C 109.5
H1A C1 H1C 109.5
H1B C1 H1C 109.5
C3 C2 C1 115.2(7)
C3 C2 H2A 108.5
C1 C2 H2A 108.5
C3 C2 H2B 108.5
C1 C2 H2B 108.5
H2A C2 H2B 107.5
C2 C3 C13 119.8(6)
C2 C3 H3A 107.4
C13 C3 H3A 107.4
C2 C3 H3B 107.4
C13 C3 H3B 107.4
H3A C3 H3B 106.9
C5 C4 H4A 109.5
C5 C4 H4B 109.5
H4A C4 H4B 109.5
C5 C4 H4C 109.5
H4A C4 H4C 109.5
H4B C4 H4C 109.5
C4 C5 C6 112.2(6)
C4 C5 H5A 109.2
C6 C5 H5A 109.2
C4 C5 H5B 109.2
C6 C5 H5B 109.2
H5A C5 H5B 107.9
C14 C6 C5 111.0(5)
C14 C6 H6A 109.4
C5 C6 H6A 109.4
C14 C6 H6B 109.4
C5 C6 H6B 109.4
H6A C6 H6B 108.0
C8 C7 H7A 109.5
C8 C7 H7B 109.5
H7A C7 H7B 109.5
C8 C7 H7C 109.5
H7A C7 H7C 109.5
H7B C7 H7C 109.5
C7 C8 C9 112.0(6)
C7 C8 H8A 109.2
C9 C8 H8A 109.2
C7 C8 H8B 109.2
C9 C8 H8B 109.2
H8A C8 H8B 107.9
C15 C9 C8 110.7(5)
C15 C9 H9A 109.5
C8 C9 H9A 109.5
C15 C9 H9B 109.5
C8 C9 H9B 109.5
H9A C9 H9B 108.1
C11 C10 H10A 109.5
C11 C10 H10B 109.5
H10A C10 H10B 109.5
C11 C10 H10C 109.5
H10A C10 H10C 109.5
H10B C10 H10C 109.5
C10 C11 C12 110.4(7)
C10 C11 H11A 109.6
C12 C11 H11A 109.6
C10 C11 H11B 109.6
C12 C11 H11B 109.6
H11A C11 H11B 108.1
C16 C12 C11 111.3(5)
C16 C12 H12A 109.4
C11 C12 H12A 109.4
C16 C12 H12B 109.4
C11 C12 H12B 109.4
H12A C12 H12B 108.0
O1 C13 C14 120.2(5)
O1 C13 C3 111.6(5)
C14 C13 C3 128.2(5)
C13 C14 C15 117.2(5)
C13 C14 C6 120.6(5)
C15 C14 C6 122.1(5)
C16 C15 C14 120.4(5)
C16 C15 C9 121.7(5)
C14 C15 C9 117.9(5)
C15 C16 C17 120.8(5)
C15 C16 C12 120.6(5)
C17 C16 C12 118.5(5)
O1 C17 C16 114.8(5)
O1 C17 W1 110.2(3)
C16 C17 W1 135.0(4)
O2 C18 W1 177.1(6)
O3 C19 W1 179.0(7)
O4 C20 W1 177.0(7)
O5 C21 W1 173.8(7)
O6 C22 W1 178.9(6)

loop_
_geom_bond_atom_site_label_1
_geom_bond_atom_site_label_2
_geom_bond_distance
W1 C20 1.996(7)
W1 C21 2.030(7)
W1 C22 2.032(7)
W1 C19 2.040(7)
W1 C18 2.048(7)
W1 C17 2.235(5)
O1 C13 1.355(6)
O1 C17 1.357(6)
O2 C18 1.116(8)
O3 C19 1.135(8)
O4 C20 1.144(8)
O5 C21 1.132(8)
O6 C22 1.134(7)
C1 C2 1.523(9)
C1 H1A 0.9600
C1 H1B 0.9600
C1 H1C 0.9600
C2 C3 1.412(10)
C2 H2A 0.9700
C2 H2B 0.9700
C3 C13 1.492(8)
C3 H3A 0.9700
C3 H3B 0.9700
C4 C5 1.525(9)
C4 H4A 0.9600
C4 H4B 0.9600
C4 H4C 0.9600
C5 C6 1.526(9)
C5 H5A 0.9700
C5 H5B 0.9700
C6 C14 1.515(8)
C6 H6A 0.9700
C6 H6B 0.9700
C7 C8 1.510(8)
C7 H7A 0.9600
C7 H7B 0.9600
C7 H7C 0.9600
C8 C9 1.529(9)
C8 H8A 0.9700
C8 H8B 0.9700
C9 C15 1.505(8)
C9 H9A 0.9700
C9 H9B 0.9700
C10 C11 1.524(11)
C10 H10A 0.9600
C10 H10B 0.9600
C10 H10C 0.9600
C11 C12 1.527(9)
C11 H11A 0.9700
C11 H11B 0.9700
C12 C16 1.509(7)
C12 H12A 0.9700
C12 H12B 0.9700
C13 C14 1.357(8)
C14 C15 1.432(8)
C15 C16 1.397(8)
C16 C17 1.409(7)

loop_
_geom_torsion_atom_site_label_1
_geom_torsion_atom_site_label_2
_geom_torsion_atom_site_label_3
_geom_torsion_atom_site_label_4
_geom_torsion
C1 C2 C3 C13 -177.9(8)
C4 C5 C6 C14 -170.8(6)
C7 C8 C9 C15 -175.1(6)
C10 C11 C12 C16 -177.2(7)
C17 O1 C13 C14 -4.2(9)
C17 O1 C13 C3 177.7(6)
C2 C3 C13 O1 -13.6(12)
C2 C3 C13 C14 168.4(8)
O1 C13 C14 C15 0.3(9)
C3 C13 C14 C15 178.1(7)
O1 C13 C14 C6 176.8(5)
C3 C13 C14 C6 -5.4(11)
C5 C6 C14 C13 -90.9(7)
C5 C6 C14 C15 85.4(7)
C13 C14 C15 C16 4.2(9)
C6 C14 C15 C16 -172.3(5)
C13 C14 C15 C9 -173.3(5)
C6 C14 C15 C9 10.3(8)
C8 C9 C15 C16 -93.0(7)
C8 C9 C15 C14 84.4(7)
C14 C15 C16 C17 -5.2(8)
C9 C15 C16 C17 172.1(5)
C14 C15 C16 C12 172.5(5)
C9 C15 C16 C12 -10.1(8)
C11 C12 C16 C15 -81.4(7)
C11 C12 C16 C17 96.4(6)
C13 O1 C17 C16 3.1(8)
C13 O1 C17 W1 -179.5(4)
C15 C16 C17 O1 1.7(7)
C12 C16 C17 O1 -176.1(5)
C15 C16 C17 W1 -174.8(4)
C12 C16 C17 W1 7.4(8)
C20 W1 C17 O1 13(3)
C21 W1 C17 O1 140.4(4)
C22 W1 C17 O1 -129.0(4)
C19 W1 C17 O1 50.1(4)
C18 W1 C17 O1 -39.9(4)
C20 W1 C17 C16 -170(2)
C21 W1 C17 C16 -42.9(6)
C22 W1 C17 C16 47.6(5)
C19 W1 C17 C16 -133.3(6)
C18 W1 C17 C16 136.7(6)
C20 W1 C18 O2 -8(13)
C21 W1 C18 O2 -15(14)
C22 W1 C18 O2 -100(13)
C19 W1 C18 O2 84(13)
C17 W1 C18 O2 168(13)
C20 W1 C19 O3 105(42)
C21 W1 C19 O3 -170(100)
C22 W1 C19 O3 -59(43)
C18 W1 C19 O3 16(42)
C17 W1 C19 O3 -72(42)
C21 W1 C20 O4 -101(14)
C22 W1 C20 O4 169(14)
C19 W1 C20 O4 -10(14)
C18 W1 C20 O4 79(14)
C17 W1 C20 O4 26(15)
C20 W1 C21 O5 -22(6)
C22 W1 C21 O5 70(6)
C19 W1 C21 O5 -114(6)
C18 W1 C21 O5 -15(7)
C17 W1 C21 O5 162(6)
C20 W1 C22 O6 110(30)
C21 W1 C22 O6 25(30)
C19 W1 C22 O6 -86(30)
C18 W1 C22 O6 -161(30)
C17 W1 C22 O6 -74(30)
